data_4315334
loop_
_publ_author_name
'Yuguang Li'
'Qibai Jiang'
'Xiaolei Zhang'
'Yizhi Li'
'Hong Yan'
'Vladimir I. Bregadze'

_publ_contact_author_email hyan1965@nju.edu.cn
_publ_contact_author_name 'Hong Yan'
_publ_section_title
;
 Stepwise and Selective Carborane Substitution in the B(3,6) Positions of
 a 16e CpCo Half-Sandwich Complex Containing a
 Chelatingortho-Carborane-1,2-dithiolate Ligand
;
_journal_name_full 'Inorganic Chemistry'
_journal_page_first 3911
_journal_page_last 3917
_journal_paper_doi 10.1021/ic1001804
_journal_volume 49
_journal_year 2010
_chemical_formula_moiety 'C22 H27 B10 Co O5 S2'
_chemical_formula_sum 'C22 H27 B10 Co O5 S2'
_chemical_formula_weight 602.59
_chemical_name_systematic
; 
 ? 
;
_space_group_IT_number 14
_symmetry_cell_setting monoclinic
_symmetry_space_group_name_Hall '-P 2yn'
_symmetry_space_group_name_H-M 'P 1 21/n 1'
_atom_sites_solution_hydrogens geom
_atom_sites_solution_primary direct
_atom_sites_solution_secondary difmap
_audit_creation_method SHELXL-97
_cell_angle_alpha 90.00
_cell_angle_beta 106.691(3)
_cell_angle_gamma 90.00
_cell_formula_units_Z 4
_cell_length_a 16.357(3)
_cell_length_b 8.5356(17)
_cell_length_c 21.208(4)
_cell_measurement_reflns_used 949
_cell_measurement_temperature 291(2)
_cell_measurement_theta_max 16.88
_cell_measurement_theta_min 2.59
_cell_volume 2836.2(9)
_computing_cell_refinement SMART
_computing_data_collection 'SMART (Bruker, 2000)'
_computing_data_reduction 'SAINT (Bruker, 2000)'
_computing_molecular_graphics SHELXTL
_computing_publication_material SHELXTL
_computing_structure_refinement SHELXTL
_computing_structure_solution 'SHELXTL (Bruker, 2000)'
_diffrn_ambient_temperature 291(2)
_diffrn_measured_fraction_theta_full 0.997
_diffrn_measured_fraction_theta_max 0.997
_diffrn_measurement_device_type 'Bruker Smart Aepex CCD'
_diffrn_measurement_method 'phi and omega scans'
_diffrn_radiation_monochromator graphite
_diffrn_radiation_source 'fine-focus sealed tube'
_diffrn_radiation_type MoK\a
_diffrn_radiation_wavelength 0.71073
_diffrn_reflns_av_R_equivalents 0.0443
_diffrn_reflns_av_sigmaI/netI 0.0490
_diffrn_reflns_limit_h_max 14
_diffrn_reflns_limit_h_min -20
_diffrn_reflns_limit_k_max 10
_diffrn_reflns_limit_k_min -9
_diffrn_reflns_limit_l_max 25
_diffrn_reflns_limit_l_min -26
_diffrn_reflns_number 15060
_diffrn_reflns_theta_full 26.00
_diffrn_reflns_theta_max 26.00
_diffrn_reflns_theta_min 1.86
_exptl_absorpt_coefficient_mu 0.786
_exptl_absorpt_correction_T_max 0.8461
_exptl_absorpt_correction_T_min 0.8100
_exptl_absorpt_correction_type multi-scan
_exptl_absorpt_process_details 'SADABS; Bruker, 2000'
_exptl_crystal_colour purple
_exptl_crystal_density_diffrn 1.411
_exptl_crystal_density_method 'not measured'
_exptl_crystal_description block
_exptl_crystal_F_000 1232
_exptl_crystal_size_max 0.28
_exptl_crystal_size_mid 0.24
_exptl_crystal_size_min 0.22
_refine_diff_density_max 0.310
_refine_diff_density_min -0.370
_refine_diff_density_rms 0.064
_refine_ls_extinction_method none
_refine_ls_goodness_of_fit_ref 0.978
_refine_ls_hydrogen_treatment constr
_refine_ls_matrix_type full
_refine_ls_number_parameters 363
_refine_ls_number_reflns 5564
_refine_ls_number_restraints 0
_refine_ls_restrained_S_all 0.978
_refine_ls_R_factor_all 0.0726
_refine_ls_R_factor_gt 0.0452
_refine_ls_shift/su_max 0.000
_refine_ls_shift/su_mean 0.000
_refine_ls_structure_factor_coef Fsqd
_refine_ls_weighting_details 'calc w=1/[\s^2^(Fo^2^)+(0.0600P)^2^+1.9900P] where P=(Fo^2^+2Fc^2^)/3'
_refine_ls_weighting_scheme calc
_refine_ls_wR_factor_gt 0.1073
_refine_ls_wR_factor_ref 0.1183
_reflns_number_gt 3977
_reflns_number_total 5564
_reflns_threshold_expression >2sigma(I)
_cod_data_source_file ic1001804_si_001_6.cif
_cod_data_source_block complex-7
_cod_depositor_comments
;
The following automatic conversions were performed:

'_symmetry_cell_setting' value 'Monoclinic' changed to 'monoclinic'
according to the built-in table from CIF Core dictionary named
'cif_core.dic' version 2.4.1 from 2010-06-29.

Automatic conversion script
Id: cif_fix_values 1646 2011-03-28 12:23:43Z adriana 
;
_cod_database_code 4315334

loop_
_symmetry_equiv_pos_as_xyz
'x, y, z'
'-x+1/2, y+1/2, -z+1/2'
'-x, -y, -z'
'x-1/2, -y-1/2, z-1/2'

loop_
_atom_site_label
_atom_site_type_symbol
_atom_site_fract_x
_atom_site_fract_y
_atom_site_fract_z
_atom_site_U_iso_or_equiv
_atom_site_adp_type
_atom_site_occupancy
_atom_site_symmetry_multiplicity
_atom_site_calc_flag
_atom_site_refinement_flags
_atom_site_disorder_assembly
_atom_site_disorder_group
B3 B 0.8682(2) 0.3014(4) 0.94857(18) 0.0345(8) Uani 1 1 d . . .
B4 B 0.8885(2) 0.3983(5) 1.02513(18) 0.0376(8) Uani 1 1 d . . .
H10A H 0.9136 0.5008 1.0317 0.045 Uiso 1 1 d R . .
B5 B 0.8093(2) 0.3395(4) 1.06352(16) 0.0316(7) Uani 1 1 d . . .
H10B H 0.7906 0.4109 1.0915 0.038 Uiso 1 1 d R . .
B6 B 0.7385(2) 0.2128(4) 1.01135(17) 0.0347(8) Uani 1 1 d . . .
H10C H 0.6787 0.2092 1.0081 0.042 Uiso 1 1 d R . .
B7 B 0.7939(2) 0.0413(4) 1.00050(17) 0.0342(8) Uani 1 1 d . . .
H10D H 0.7657 -0.0584 0.9916 0.041 Uiso 1 1 d R . .
B8 B 0.8733(2) 0.0981(4) 0.96169(18) 0.0333(7) Uani 1 1 d . . .
H10E H 0.8874 0.0261 0.9316 0.040 Uiso 1 1 d R . .
B9 B 0.9448(2) 0.2270(5) 1.01556(18) 0.0361(8) Uani 1 1 d . . .
H10F H 1.0042 0.2303 1.0175 0.043 Uiso 1 1 d R . .
B10 B 0.9097(2) 0.2498(4) 1.08669(17) 0.0363(8) Uani 1 1 d . . .
H10G H 0.9494 0.2673 1.1292 0.044 Uiso 1 1 d R . .
B11 B 0.8165(2) 0.1390(4) 1.07683(17) 0.0354(8) Uani 1 1 d . . .
H10H H 0.8025 0.0920 1.1136 0.043 Uiso 1 1 d R . .
B12 B 0.9010(2) 0.0652(4) 1.04815(18) 0.0376(8) Uani 1 1 d . . .
H10I H 0.9351 -0.0225 1.0688 0.045 Uiso 1 1 d R . .
C1 C 0.77636(17) 0.1908(4) 0.94488(14) 0.0306(6) Uani 1 1 d . . .
C2 C 0.78394(19) 0.3650(4) 0.97996(14) 0.0334(7) Uani 1 1 d . . .
C3 C 0.6777(2) 0.6293(4) 0.79558(16) 0.0407(8) Uani 1 1 d . . .
H3 H 0.7138 0.7145 0.8193 0.049 Uiso 1 1 d R . .
C4 C 0.5903(2) 0.6108(4) 0.78931(16) 0.0405(7) Uani 1 1 d . . .
H4 H 0.5541 0.6832 0.8052 0.049 Uiso 1 1 d R . .
C5 C 0.5628(2) 0.4782(4) 0.75043(16) 0.0385(7) Uani 1 1 d . . .
H5 H 0.5041 0.4387 0.7359 0.046 Uiso 1 1 d R . .
C6 C 0.6336(2) 0.4082(4) 0.73628(15) 0.0377(7) Uani 1 1 d . . .
H6 H 0.6331 0.3129 0.7104 0.045 Uiso 1 1 d R . .
C7 C 0.7043(2) 0.5082(4) 0.76334(16) 0.0394(8) Uani 1 1 d . . .
H7 H 0.7626 0.4916 0.7610 0.047 Uiso 1 1 d R . .
C8 C 0.48226(19) 0.3532(4) 0.86741(15) 0.0333(7) Uani 1 1 d . . .
C9 C 0.57092(18) 0.3024(4) 0.86618(14) 0.0319(7) Uani 1 1 d . . .
C10 C 0.60160(18) 0.1617(4) 0.87746(15) 0.0342(7) Uani 1 1 d . . .
C11 C 0.5708(2) 0.0105(4) 0.89257(16) 0.0398(7) Uani 1 1 d . . .
C12 C 0.39868(19) 0.4319(4) 0.93550(16) 0.0391(7) Uani 1 1 d . . .
H12A H 0.3806 0.5294 0.9134 0.059 Uiso 1 1 calc R . .
H12B H 0.4035 0.4431 0.9815 0.059 Uiso 1 1 calc R . .
H12C H 0.3575 0.3520 0.9168 0.059 Uiso 1 1 calc R . .
C13 C 0.4561(2) -0.1156(4) 0.91890(15) 0.0376(7) Uani 1 1 d . . .
H13A H 0.4245 -0.1612 0.8777 0.056 Uiso 1 1 calc R . .
H13B H 0.4180 -0.0927 0.9447 0.056 Uiso 1 1 calc R . .
H13C H 0.4991 -0.1879 0.9424 0.056 Uiso 1 1 calc R . .
C14 C 0.88319(19) 0.3874(4) 0.88804(15) 0.0345(7) Uani 1 1 d . . .
H14 H 0.8523 0.4781 0.8727 0.041 Uiso 1 1 calc R . .
C15 C 0.93807(19) 0.3362(4) 0.85782(15) 0.0347(7) Uani 1 1 d . . .
H15 H 0.9634 0.2387 0.8691 0.042 Uiso 1 1 calc R . .
C16 C 0.96049(18) 0.4300(4) 0.80632(15) 0.0350(7) Uani 1 1 d . . .
C17 C 1.04735(18) 0.4067(4) 0.79495(14) 0.0332(7) Uani 1 1 d . . .
C18 C 1.07407(19) 0.5181(4) 0.75928(15) 0.0353(7) Uani 1 1 d . . .
H18 H 1.0394 0.6036 0.7425 0.042 Uiso 1 1 calc R . .
C19 C 1.15427(19) 0.5033(4) 0.74790(16) 0.0353(7) Uani 1 1 d . . .
H19 H 1.1735 0.5802 0.7246 0.042 Uiso 1 1 calc R . .
C20 C 1.20372(19) 0.3755(3) 0.77126(14) 0.0313(6) Uani 1 1 d . . .
H20 H 1.2559 0.3639 0.7625 0.038 Uiso 1 1 calc R . .
C21 C 1.17737(19) 0.2646(4) 0.80728(15) 0.0368(7) Uani 1 1 d . . .
H21 H 1.2122 0.1792 0.8239 0.044 Uiso 1 1 calc R . .
C22 C 1.0984(2) 0.2788(4) 0.81933(16) 0.0395(7) Uani 1 1 d . . .
H22 H 1.0801 0.2027 0.8436 0.047 Uiso 1 1 calc R . .
Co1 Co 0.65186(2) 0.42087(6) 0.83710(2) 0.03407(13) Uani 1 1 d . . .
O1 O 0.42282(13) 0.3596(3) 0.81920(10) 0.0361(5) Uani 1 1 d . . .
O2 O 0.48153(12) 0.3878(2) 0.92769(10) 0.0342(5) Uani 1 1 d . . .
O3 O 0.60506(14) -0.1125(3) 0.89182(10) 0.0380(5) Uani 1 1 d . . .
O4 O 0.49667(15) 0.0286(3) 0.90660(11) 0.0424(5) Uani 1 1 d . . .
O5 O 0.91290(12) 0.5304(2) 0.77571(10) 0.0322(5) Uani 1 1 d . . .
S1 S 0.70441(4) 0.17512(10) 0.86249(4) 0.03307(18) Uani 1 1 d . . .
S2 S 0.71668(5) 0.51809(10) 0.93797(4) 0.03669(19) Uani 1 1 d . . .

loop_
_atom_site_aniso_label
_atom_site_aniso_U_11
_atom_site_aniso_U_22
_atom_site_aniso_U_33
_atom_site_aniso_U_23
_atom_site_aniso_U_13
_atom_site_aniso_U_12
B3 0.0291(17) 0.039(2) 0.0372(18) 0.0050(15) 0.0120(14) 0.0016(15)
B4 0.0220(16) 0.043(2) 0.045(2) 0.0017(17) 0.0051(14) 0.0012(14)
B5 0.0308(17) 0.0353(19) 0.0279(16) -0.0061(14) 0.0069(14) 0.0060(14)
B6 0.0318(17) 0.041(2) 0.0350(18) -0.0017(15) 0.0149(15) 0.0037(15)
B7 0.0379(19) 0.038(2) 0.0316(17) 0.0006(15) 0.0178(15) -0.0038(15)
B8 0.0232(16) 0.0370(19) 0.0400(18) 0.0010(15) 0.0096(14) 0.0029(14)
B9 0.0254(16) 0.040(2) 0.0410(19) 0.0014(16) 0.0061(14) 0.0033(14)
B10 0.0336(18) 0.0370(19) 0.0342(18) 0.0025(16) 0.0033(14) 0.0087(15)
B11 0.043(2) 0.037(2) 0.0304(17) 0.0060(15) 0.0161(15) 0.0066(16)
B12 0.0384(19) 0.0320(19) 0.0416(19) 0.0094(15) 0.0103(16) 0.0162(15)
C1 0.0217(13) 0.0429(17) 0.0308(15) 0.0040(13) 0.0133(12) 0.0049(12)
C2 0.0325(16) 0.0425(18) 0.0260(14) 0.0030(13) 0.0100(12) 0.0049(13)
C3 0.0337(17) 0.0436(19) 0.0374(17) 0.0067(14) -0.0018(14) -0.0060(14)
C4 0.0376(17) 0.0423(19) 0.0449(18) 0.0062(15) 0.0169(15) 0.0100(14)
C5 0.0275(16) 0.0395(18) 0.0453(18) 0.0112(15) 0.0052(14) 0.0027(13)
C6 0.0405(17) 0.0359(17) 0.0366(16) 0.0050(14) 0.0109(14) 0.0103(14)
C7 0.0301(16) 0.0455(19) 0.0430(18) 0.0165(15) 0.0113(14) 0.0052(14)
C8 0.0280(15) 0.0400(17) 0.0371(16) -0.0140(14) 0.0176(13) -0.0078(13)
C9 0.0300(15) 0.0360(17) 0.0294(15) -0.0077(12) 0.0079(12) -0.0040(12)
C10 0.0242(15) 0.0443(19) 0.0341(15) -0.0028(13) 0.0081(12) -0.0038(13)
C11 0.0388(18) 0.0386(19) 0.0380(17) -0.0039(14) 0.0045(14) -0.0088(15)
C12 0.0326(16) 0.0450(19) 0.0429(17) -0.0207(15) 0.0160(14) -0.0072(14)
C13 0.0352(17) 0.0373(17) 0.0354(16) 0.0123(13) 0.0021(13) -0.0019(13)
C14 0.0298(15) 0.0378(17) 0.0337(15) 0.0054(13) 0.0056(12) 0.0080(13)
C15 0.0266(15) 0.0358(17) 0.0447(18) 0.0090(14) 0.0151(13) 0.0078(12)
C16 0.0238(14) 0.0417(18) 0.0381(16) 0.0037(14) 0.0068(12) 0.0065(13)
C17 0.0260(14) 0.0454(18) 0.0316(15) 0.0034(14) 0.0139(12) -0.0018(13)
C18 0.0286(15) 0.0357(17) 0.0416(17) 0.0115(13) 0.0100(13) 0.0040(12)
C19 0.0308(16) 0.0369(17) 0.0419(17) 0.0117(14) 0.0164(14) 0.0006(13)
C20 0.0303(15) 0.0304(16) 0.0351(15) 0.0111(13) 0.0125(12) 0.0060(12)
C21 0.0316(15) 0.0388(18) 0.0414(17) 0.0155(14) 0.0129(13) 0.0122(13)
C22 0.0397(18) 0.0437(19) 0.0379(17) 0.0131(14) 0.0158(14) 0.0056(14)
Co1 0.0215(2) 0.0475(3) 0.0337(2) 0.00360(19) 0.00876(16) 0.00174(18)
O1 0.0258(11) 0.0421(13) 0.0396(12) 0.0128(10) 0.0083(10) 0.0124(9)
O2 0.0274(11) 0.0376(12) 0.0391(11) -0.0177(9) 0.0118(9) -0.0044(9)
O3 0.0358(12) 0.0348(13) 0.0406(12) -0.0015(10) 0.0066(10) -0.0068(10)
O4 0.0480(14) 0.0380(13) 0.0416(13) 0.0074(10) 0.0138(11) -0.0041(10)
O5 0.0252(10) 0.0378(12) 0.0387(11) 0.0130(9) 0.0173(9) 0.0090(9)
S1 0.0233(4) 0.0467(5) 0.0314(4) -0.0011(3) 0.0113(3) 0.0007(3)
S2 0.0278(4) 0.0449(5) 0.0377(4) -0.0007(3) 0.0100(3) 0.0087(3)

loop_
_atom_type_symbol
_atom_type_description
_atom_type_scat_dispersion_real
_atom_type_scat_dispersion_imag
_atom_type_scat_source
C C 0.0033 0.0016 'International Tables Vol C Tables 4.2.6.8 and 6.1.1.4'
H H 0.0000 0.0000 'International Tables Vol C Tables 4.2.6.8 and 6.1.1.4'
B B 0.0013 0.0007 'International Tables Vol C Tables 4.2.6.8 and 6.1.1.4'
O O 0.0106 0.0060 'International Tables Vol C Tables 4.2.6.8 and 6.1.1.4'
S S 0.1246 0.1234 'International Tables Vol C Tables 4.2.6.8 and 6.1.1.4'
Co Co 0.3494 0.9721 'International Tables Vol C Tables 4.2.6.8 and 6.1.1.4'

loop_
_geom_angle_atom_site_label_1
_geom_angle_atom_site_label_2
_geom_angle_atom_site_label_3
_geom_angle
_geom_angle_site_symmetry_1
_geom_angle_site_symmetry_3
_geom_angle_publ_flag
C14 B3 B9 127.1(3) . . ?
C14 B3 B8 125.8(3) . . ?
B9 B3 B8 61.0(2) . . ?
C14 B3 C1 123.5(3) . . ?
B9 B3 C1 104.4(2) . . ?
B8 B3 C1 58.47(19) . . ?
C14 B3 B4 120.3(3) . . ?
B9 B3 B4 61.0(2) . . ?
B8 B3 B4 109.2(3) . . ?
C1 B3 B4 103.0(2) . . ?
C14 B3 C2 119.1(3) . . ?
B9 B3 C2 105.2(2) . . ?
B8 B3 C2 104.4(2) . . ?
C1 B3 C2 55.67(18) . . ?
B4 B3 C2 58.30(18) . . ?
C2 B4 B3 61.21(19) . . ?
C2 B4 B9 105.4(3) . . ?
B3 B4 B9 58.3(2) . . ?
C2 B4 B10 104.1(3) . . ?
B3 B4 B10 106.7(3) . . ?
B9 B4 B10 59.9(2) . . ?
C2 B4 B5 58.32(18) . . ?
B3 B4 B5 108.5(3) . . ?
B9 B4 B5 106.9(3) . . ?
B10 B4 B5 58.7(2) . . ?
C2 B4 H10A 123.0 . . ?
B3 B4 H10A 121.3 . . ?
B9 B4 H10A 123.7 . . ?
B10 B4 H10A 123.9 . . ?
B5 B4 H10A 121.7 . . ?
C2 B5 B6 59.99(19) . . ?
C2 B5 B11 106.2(2) . . ?
B6 B5 B11 59.3(2) . . ?
C2 B5 B10 105.9(2) . . ?
B6 B5 B10 107.9(3) . . ?
B11 B5 B10 60.5(2) . . ?
C2 B5 B4 59.04(19) . . ?
B6 B5 B4 108.9(2) . . ?
B11 B5 B4 109.1(3) . . ?
B10 B5 B4 60.4(2) . . ?
C2 B5 H10B 122.3 . . ?
B6 B5 H10B 121.2 . . ?
B11 B5 H10B 123.0 . . ?
B10 B5 H10B 122.9 . . ?
B4 B5 H10B 120.3 . . ?
C1 B6 B11 105.5(2) . . ?
C1 B6 C2 57.58(19) . . ?
B11 B6 C2 106.7(3) . . ?
C1 B6 B5 105.2(2) . . ?
B11 B6 B5 60.4(2) . . ?
C2 B6 B5 59.5(2) . . ?
C1 B6 B7 58.72(18) . . ?
B11 B6 B7 60.8(2) . . ?
C2 B6 B7 106.2(2) . . ?
B5 B6 B7 109.0(3) . . ?
C1 B6 H10C 122.8 . . ?
B11 B6 H10C 123.5 . . ?
C2 B6 H10C 122.6 . . ?
B5 B6 H10C 123.1 . . ?
B7 B6 H10C 120.8 . . ?
C1 B7 B11 103.3(3) . . ?
C1 B7 B12 104.6(2) . . ?
B11 B7 B12 60.5(2) . . ?
C1 B7 B6 58.73(19) . . ?
B11 B7 B6 58.0(2) . . ?
B12 B7 B6 106.9(3) . . ?
C1 B7 B8 58.68(18) . . ?
B11 B7 B8 107.8(3) . . ?
B12 B7 B8 60.0(2) . . ?
B6 B7 B8 107.6(3) . . ?
C1 B7 H10D 123.5 . . ?
B11 B7 H10D 124.2 . . ?
B12 B7 H10D 123.8 . . ?
B6 B7 H10D 121.6 . . ?
B8 B7 H10D 121.3 . . ?
C1 B8 B3 60.79(19) . . ?
C1 B8 B9 104.4(3) . . ?
B3 B8 B9 58.6(2) . . ?
C1 B8 B12 103.5(2) . . ?
B3 B8 B12 107.8(3) . . ?
B9 B8 B12 60.4(2) . . ?
C1 B8 B7 58.09(18) . . ?
B3 B8 B7 109.4(2) . . ?
B9 B8 B7 107.7(3) . . ?
B12 B8 B7 59.2(2) . . ?
C1 B8 H10E 122.8 . . ?
B3 B8 H10E 122.5 . . ?
B9 B8 H10E 126.0 . . ?
B12 B8 H10E 123.0 . . ?
B7 B8 H10E 118.4 . . ?
B3 B9 B8 60.4(2) . . ?
B3 B9 B4 60.7(2) . . ?
B8 B9 B4 108.6(2) . . ?
B3 B9 B10 108.9(2) . . ?
B8 B9 B10 107.6(3) . . ?
B4 B9 B10 60.3(2) . . ?
B3 B9 B12 109.0(3) . . ?
B8 B9 B12 60.2(2) . . ?
B4 B9 B12 108.3(3) . . ?
B10 B9 B12 59.4(2) . . ?
B3 B9 H10F 120.8 . . ?
B8 B9 H10F 121.3 . . ?
B4 B9 H10F 121.6 . . ?
B10 B9 H10F 122.1 . . ?
B12 B9 H10F 121.3 . . ?
B5 B10 B11 59.3(2) . . ?
B5 B10 B12 108.5(3) . . ?
B11 B10 B12 60.7(2) . . ?
B5 B10 B9 108.5(2) . . ?
B11 B10 B9 108.8(3) . . ?
B12 B10 B9 60.7(2) . . ?
B5 B10 B4 60.9(2) . . ?
B11 B10 B4 108.5(2) . . ?
B12 B10 B4 108.9(3) . . ?
B9 B10 B4 59.8(2) . . ?
B5 B10 H10G 121.5 . . ?
B11 B10 H10G 121.7 . . ?
B12 B10 H10G 121.2 . . ?
B9 B10 H10G 121.4 . . ?
B4 B10 H10G 121.0 . . ?
B6 B11 B5 60.3(2) . . ?
B6 B11 B10 108.5(3) . . ?
B5 B11 B10 60.2(2) . . ?
B6 B11 B7 61.2(2) . . ?
B5 B11 B7 109.3(2) . . ?
B10 B11 B7 108.1(2) . . ?
B6 B11 B12 108.9(2) . . ?
B5 B11 B12 108.5(3) . . ?
B10 B11 B12 59.8(2) . . ?
B7 B11 B12 59.8(2) . . ?
B6 B11 H10H 121.1 . . ?
B5 B11 H10H 121.6 . . ?
B10 B11 H10H 121.9 . . ?
B7 B11 H10H 120.8 . . ?
B12 B11 H10H 121.3 . . ?
B10 B12 B7 107.7(2) . . ?
B10 B12 B11 59.5(2) . . ?
B7 B12 B11 59.7(2) . . ?
B10 B12 B8 107.4(3) . . ?
B7 B12 B8 60.78(19) . . ?
B11 B12 B8 107.7(2) . . ?
B10 B12 B9 60.0(2) . . ?
B7 B12 B9 108.1(2) . . ?
B11 B12 B9 107.3(3) . . ?
B8 B12 B9 59.4(2) . . ?
B10 B12 H10I 121.8 . . ?
B7 B12 H10I 121.5 . . ?
B11 B12 H10I 121.9 . . ?
B8 B12 H10I 122.3 . . ?
B9 B12 H10I 122.2 . . ?
C2 C1 B7 112.7(2) . . ?
C2 C1 B6 61.75(19) . . ?
B7 C1 B6 62.55(19) . . ?
C2 C1 B8 112.1(2) . . ?
B7 C1 B8 63.24(19) . . ?
B6 C1 B8 114.4(2) . . ?
C2 C1 B3 62.84(19) . . ?
B7 C1 B3 113.6(2) . . ?
B6 C1 B3 114.4(2) . . ?
B8 C1 B3 60.74(19) . . ?
C2 C1 S1 116.5(2) . . ?
B7 C1 S1 123.1(2) . . ?
B6 C1 S1 121.09(19) . . ?
B8 C1 S1 118.2(2) . . ?
B3 C1 S1 113.16(19) . . ?
C1 C2 B5 108.4(2) . . ?
C1 C2 B6 60.67(19) . . ?
B5 C2 B6 60.5(2) . . ?
C1 C2 B4 109.4(2) . . ?
B5 C2 B4 62.6(2) . . ?
B6 C2 B4 112.2(2) . . ?
C1 C2 S2 118.8(2) . . ?
B5 C2 S2 122.9(2) . . ?
B6 C2 S2 118.4(2) . . ?
B4 C2 S2 122.0(2) . . ?
C1 C2 B3 61.50(18) . . ?
B5 C2 B3 111.4(2) . . ?
B6 C2 B3 112.4(2) . . ?
B4 C2 B3 60.5(2) . . ?
S2 C2 B3 118.2(2) . . ?
C7 C3 C4 109.0(3) . . ?
C7 C3 Co1 72.5(2) . . ?
C4 C3 Co1 67.66(19) . . ?
C7 C3 H3 125.6 . . ?
C4 C3 H3 125.4 . . ?
Co1 C3 H3 125.6 . . ?
C5 C4 C3 107.0(3) . . ?
C5 C4 Co1 71.07(19) . . ?
C3 C4 Co1 72.28(19) . . ?
C5 C4 H4 126.2 . . ?
C3 C4 H4 126.5 . . ?
Co1 C4 H4 126.6 . . ?
C4 C5 C6 108.9(3) . . ?
C4 C5 Co1 68.82(19) . . ?
C6 C5 Co1 70.95(18) . . ?
C4 C5 H5 125.8 . . ?
C6 C5 H5 125.2 . . ?
Co1 C5 H5 125.4 . . ?
C5 C6 C7 106.4(3) . . ?
C5 C6 Co1 69.07(18) . . ?
C7 C6 Co1 72.07(19) . . ?
C5 C6 H6 126.6 . . ?
C7 C6 H6 126.8 . . ?
Co1 C6 H6 126.6 . . ?
C3 C7 C6 108.4(3) . . ?
C3 C7 Co1 69.26(19) . . ?
C6 C7 Co1 68.44(18) . . ?
C3 C7 H7 125.7 . . ?
C6 C7 H7 125.8 . . ?
Co1 C7 H7 126.3 . . ?
O1 C8 O2 126.2(3) . . ?
O1 C8 C9 123.0(3) . . ?
O2 C8 C9 110.8(3) . . ?
C10 C9 C8 125.5(3) . . ?
C10 C9 Co1 106.5(2) . . ?
C8 C9 Co1 127.6(2) . . ?
C9 C10 C11 136.2(3) . . ?
C9 C10 S1 103.9(2) . . ?
C11 C10 S1 119.7(2) . . ?
O3 C11 O4 124.3(3) . . ?
O3 C11 C10 125.8(3) . . ?
O4 C11 C10 109.9(3) . . ?
O2 C12 H12A 109.5 . . ?
O2 C12 H12B 109.5 . . ?
H12A C12 H12B 109.5 . . ?
O2 C12 H12C 109.5 . . ?
H12A C12 H12C 109.5 . . ?
H12B C12 H12C 109.5 . . ?
O4 C13 H13A 109.5 . . ?
O4 C13 H13B 109.5 . . ?
H13A C13 H13B 109.5 . . ?
O4 C13 H13C 109.5 . . ?
H13A C13 H13C 109.5 . . ?
H13B C13 H13C 109.5 . . ?
C15 C14 B3 122.3(3) . . ?
C15 C14 H14 118.8 . . ?
B3 C14 H14 118.8 . . ?
C14 C15 C16 121.7(3) . . ?
C14 C15 H15 119.1 . . ?
C16 C15 H15 119.1 . . ?
O5 C16 C15 121.3(3) . . ?
O5 C16 C17 119.5(3) . . ?
C15 C16 C17 119.1(3) . . ?
C18 C17 C22 120.2(3) . . ?
C18 C17 C16 117.4(3) . . ?
C22 C17 C16 122.4(3) . . ?
C17 C18 C19 119.7(3) . . ?
C17 C18 H18 120.1 . . ?
C19 C18 H18 120.1 . . ?
C20 C19 C18 119.7(3) . . ?
C20 C19 H19 120.2 . . ?
C18 C19 H19 120.2 . . ?
C21 C20 C19 120.6(3) . . ?
C21 C20 H20 119.7 . . ?
C19 C20 H20 119.7 . . ?
C20 C21 C22 120.2(3) . . ?
C20 C21 H21 119.9 . . ?
C22 C21 H21 119.9 . . ?
C17 C22 C21 119.5(3) . . ?
C17 C22 H22 120.2 . . ?
C21 C22 H22 120.2 . . ?
C9 Co1 C4 107.18(13) . . ?
C9 Co1 C5 92.05(13) . . ?
C4 Co1 C5 40.11(14) . . ?
C9 Co1 C6 113.46(13) . . ?
C4 Co1 C6 67.77(13) . . ?
C5 Co1 C6 39.98(12) . . ?
C9 Co1 C3 146.65(13) . . ?
C4 Co1 C3 40.06(13) . . ?
C5 Co1 C3 66.10(13) . . ?
C6 Co1 C3 66.14(13) . . ?
C9 Co1 C7 152.94(13) . . ?
C4 Co1 C7 66.27(13) . . ?
C5 Co1 C7 65.73(13) . . ?
C6 Co1 C7 39.49(13) . . ?
C3 Co1 C7 38.23(13) . . ?
C9 Co1 S2 93.98(9) . . ?
C4 Co1 S2 102.20(10) . . ?
C5 Co1 S2 141.44(10) . . ?
C6 Co1 S2 152.38(10) . . ?
C3 Co1 S2 89.40(9) . . ?
C7 Co1 S2 112.99(10) . . ?
C9 Co1 S1 71.58(10) . . ?
C4 Co1 S1 163.65(10) . . ?
C5 Co1 S1 123.78(10) . . ?
C6 Co1 S1 97.39(9) . . ?
C3 Co1 S1 141.31(10) . . ?
C7 Co1 S1 107.06(9) . . ?
S2 Co1 S1 94.14(3) . . ?
C8 O2 C12 115.8(2) . . ?
C11 O4 C13 115.5(3) . . ?
C10 S1 C1 102.44(13) . . ?
C10 S1 Co1 77.98(11) . . ?
C1 S1 Co1 104.91(11) . . ?
C2 S2 Co1 105.07(11) . . ?

loop_
_geom_bond_atom_site_label_1
_geom_bond_atom_site_label_2
_geom_bond_distance
_geom_bond_site_symmetry_2
_geom_bond_publ_flag
B3 C14 1.558(5) . ?
B3 B9 1.724(5) . ?
B3 B8 1.756(5) . ?
B3 C1 1.757(5) . ?
B3 B4 1.766(5) . ?
B3 C2 1.779(4) . ?
B4 C2 1.727(5) . ?
B4 B9 1.771(5) . ?
B4 B10 1.780(5) . ?
B4 B5 1.789(5) . ?
B4 H10A 0.9599 . ?
B5 C2 1.714(4) . ?
B5 B6 1.732(5) . ?
B5 B11 1.734(5) . ?
B5 B10 1.750(5) . ?
B5 H10B 0.9600 . ?
B6 C1 1.705(4) . ?
B6 B11 1.713(5) . ?
B6 C2 1.723(5) . ?
B6 B7 1.770(5) . ?
B6 H10C 0.9600 . ?
B7 C1 1.705(5) . ?
B7 B11 1.763(5) . ?
B7 B12 1.765(5) . ?
B7 B8 1.794(5) . ?
B7 H10D 0.9600 . ?
B8 C1 1.716(4) . ?
B8 B9 1.766(5) . ?
B8 B12 1.780(5) . ?
B8 H10E 0.9601 . ?
B9 B10 1.773(5) . ?
B9 B12 1.785(5) . ?
B9 H10F 0.9601 . ?
B10 B11 1.755(5) . ?
B10 B12 1.762(5) . ?
B10 H10G 0.9599 . ?
B11 B12 1.777(5) . ?
B11 H10H 0.9599 . ?
B12 H10I 0.9600 . ?
C1 C2 1.651(4) . ?
C1 S1 1.810(3) . ?
C2 S2 1.774(3) . ?
C3 C7 1.377(5) . ?
C3 C4 1.406(5) . ?
C3 Co1 2.082(3) . ?
C3 H3 0.9801 . ?
C4 C5 1.396(5) . ?
C4 Co1 2.021(3) . ?
C4 H4 0.9801 . ?
C5 C6 1.410(4) . ?
C5 Co1 2.050(3) . ?
C5 H5 0.9800 . ?
C6 C7 1.419(5) . ?
C6 Co1 2.075(3) . ?
C6 H6 0.9800 . ?
C7 Co1 2.123(3) . ?
C7 H7 0.9801 . ?
C8 O1 1.193(4) . ?
C8 O2 1.315(3) . ?
C8 C9 1.521(4) . ?
C9 C10 1.297(4) . ?
C9 Co1 1.904(3) . ?
C10 C11 1.454(5) . ?
C10 S1 1.802(3) . ?
C11 O3 1.193(4) . ?
C11 O4 1.338(4) . ?
C12 O2 1.461(3) . ?
C12 H12A 0.9600 . ?
C12 H12B 0.9600 . ?
C12 H12C 0.9600 . ?
C13 O4 1.457(4) . ?
C13 H13A 0.9600 . ?
C13 H13B 0.9600 . ?
C13 H13C 0.9600 . ?
C14 C15 1.318(4) . ?
C14 H14 0.9300 . ?
C15 C16 1.483(4) . ?
C15 H15 0.9300 . ?
C16 O5 1.213(4) . ?
C16 C17 1.521(4) . ?
C17 C18 1.363(4) . ?
C17 C22 1.381(4) . ?
C18 C19 1.406(4) . ?
C18 H18 0.9300 . ?
C19 C20 1.364(4) . ?
C19 H19 0.9300 . ?
C20 C21 1.361(4) . ?
C20 H20 0.9300 . ?
C21 C22 1.392(4) . ?
C21 H21 0.9300 . ?
C22 H22 0.9300 . ?
Co1 S2 2.2551(10) . ?
Co1 S1 2.2722(10) . ?

loop_
_geom_torsion_atom_site_label_1
_geom_torsion_atom_site_label_2
_geom_torsion_atom_site_label_3
_geom_torsion_atom_site_label_4
_geom_torsion
_geom_torsion_site_symmetry_1
_geom_torsion_site_symmetry_2
_geom_torsion_site_symmetry_3
_geom_torsion_site_symmetry_4
_geom_torsion_publ_flag
C14 B3 B4 C2 107.6(3) . . . . ?
B9 B3 B4 C2 -134.1(3) . . . . ?
B8 B3 B4 C2 -95.4(3) . . . . ?
C1 B3 B4 C2 -34.6(2) . . . . ?
C14 B3 B4 B9 -118.4(3) . . . . ?
B8 B3 B4 B9 38.6(2) . . . . ?
C1 B3 B4 B9 99.4(3) . . . . ?
C2 B3 B4 B9 134.1(3) . . . . ?
C14 B3 B4 B10 -155.2(3) . . . . ?
B9 B3 B4 B10 -36.9(2) . . . . ?
B8 B3 B4 B10 1.8(3) . . . . ?
C1 B3 B4 B10 62.5(3) . . . . ?
C2 B3 B4 B10 97.2(3) . . . . ?
C14 B3 B4 B5 142.9(3) . . . . ?
B9 B3 B4 B5 -98.8(3) . . . . ?
B8 B3 B4 B5 -60.1(3) . . . . ?
C1 B3 B4 B5 0.7(3) . . . . ?
C2 B3 B4 B5 35.3(2) . . . . ?
B3 B4 B5 C2 -36.5(2) . . . . ?
B9 B4 B5 C2 -98.0(3) . . . . ?
B10 B4 B5 C2 -135.2(3) . . . . ?
C2 B4 B5 B6 34.8(2) . . . . ?
B3 B4 B5 B6 -1.7(3) . . . . ?
B9 B4 B5 B6 -63.2(3) . . . . ?
B10 B4 B5 B6 -100.4(3) . . . . ?
C2 B4 B5 B11 97.8(3) . . . . ?
B3 B4 B5 B11 61.3(3) . . . . ?
B9 B4 B5 B11 -0.2(3) . . . . ?
B10 B4 B5 B11 -37.3(2) . . . . ?
C2 B4 B5 B10 135.2(3) . . . . ?
B3 B4 B5 B10 98.6(3) . . . . ?
B9 B4 B5 B10 37.1(2) . . . . ?
C2 B5 B6 C1 36.4(2) . . . . ?
B11 B5 B6 C1 -99.4(3) . . . . ?
B10 B5 B6 C1 -62.0(3) . . . . ?
B4 B5 B6 C1 2.0(3) . . . . ?
C2 B5 B6 B11 135.9(3) . . . . ?
B10 B5 B6 B11 37.4(2) . . . . ?
B4 B5 B6 B11 101.4(3) . . . . ?
B11 B5 B6 C2 -135.9(3) . . . . ?
B10 B5 B6 C2 -98.4(3) . . . . ?
B4 B5 B6 C2 -34.4(2) . . . . ?
C2 B5 B6 B7 98.0(3) . . . . ?
B11 B5 B6 B7 -37.8(2) . . . . ?
B10 B5 B6 B7 -0.4(3) . . . . ?
B4 B5 B6 B7 63.6(3) . . . . ?
B11 B6 B7 C1 -134.2(3) . . . . ?
C2 B6 B7 C1 -33.9(2) . . . . ?
B5 B6 B7 C1 -96.6(3) . . . . ?
C1 B6 B7 B11 134.2(3) . . . . ?
C2 B6 B7 B11 100.3(3) . . . . ?
B5 B6 B7 B11 37.7(2) . . . . ?
C1 B6 B7 B12 97.1(3) . . . . ?
B11 B6 B7 B12 -37.2(2) . . . . ?
C2 B6 B7 B12 63.2(3) . . . . ?
B5 B6 B7 B12 0.5(3) . . . . ?
C1 B6 B7 B8 33.9(2) . . . . ?
B11 B6 B7 B8 -100.3(3) . . . . ?
C2 B6 B7 B8 0.0(3) . . . . ?
B5 B6 B7 B8 -62.7(3) . . . . ?
C14 B3 B8 C1 -110.8(3) . . . . ?
B9 B3 B8 C1 132.4(2) . . . . ?
B4 B3 B8 C1 93.8(2) . . . . ?
C2 B3 B8 C1 32.8(2) . . . . ?
C14 B3 B8 B9 116.8(3) . . . . ?
C1 B3 B8 B9 -132.4(2) . . . . ?
B4 B3 B8 B9 -38.6(2) . . . . ?
C2 B3 B8 B9 -99.6(3) . . . . ?
C14 B3 B8 B12 153.4(3) . . . . ?
B9 B3 B8 B12 36.6(2) . . . . ?
C1 B3 B8 B12 -95.8(2) . . . . ?
B4 B3 B8 B12 -2.0(3) . . . . ?
C2 B3 B8 B12 -63.0(3) . . . . ?
C14 B3 B8 B7 -143.8(3) . . . . ?
B9 B3 B8 B7 99.4(3) . . . . ?
C1 B3 B8 B7 -33.0(2) . . . . ?
B4 B3 B8 B7 60.8(3) . . . . ?
C2 B3 B8 B7 -0.2(3) . . . . ?
B11 B7 B8 C1 -95.1(3) . . . . ?
B12 B7 B8 C1 -133.7(3) . . . . ?
B6 B7 B8 C1 -33.9(2) . . . . ?
C1 B7 B8 B3 34.1(2) . . . . ?
B11 B7 B8 B3 -61.0(3) . . . . ?
B12 B7 B8 B3 -99.6(3) . . . . ?
B6 B7 B8 B3 0.2(3) . . . . ?
C1 B7 B8 B9 96.2(3) . . . . ?
B11 B7 B8 B9 1.1(3) . . . . ?
B12 B7 B8 B9 -37.5(2) . . . . ?
B6 B7 B8 B9 62.3(3) . . . . ?
C1 B7 B8 B12 133.7(3) . . . . ?
B11 B7 B8 B12 38.6(2) . . . . ?
B6 B7 B8 B12 99.8(3) . . . . ?
C14 B3 B9 B8 -114.7(4) . . . . ?
C1 B3 B9 B8 40.5(2) . . . . ?
B4 B3 B9 B8 137.6(3) . . . . ?
C2 B3 B9 B8 98.3(3) . . . . ?
C14 B3 B9 B4 107.7(4) . . . . ?
B8 B3 B9 B4 -137.6(3) . . . . ?
C1 B3 B9 B4 -97.1(3) . . . . ?
C2 B3 B9 B4 -39.3(2) . . . . ?
C14 B3 B9 B10 145.3(3) . . . . ?
B8 B3 B9 B10 -100.0(3) . . . . ?
C1 B3 B9 B10 -59.4(3) . . . . ?
B4 B3 B9 B10 37.6(3) . . . . ?
C2 B3 B9 B10 -1.7(3) . . . . ?
C14 B3 B9 B12 -151.5(3) . . . . ?
B8 B3 B9 B12 -36.8(2) . . . . ?
C1 B3 B9 B12 3.7(3) . . . . ?
B4 B3 B9 B12 100.8(3) . . . . ?
C2 B3 B9 B12 61.5(3) . . . . ?
C1 B8 B9 B3 -41.7(2) . . . . ?
B12 B8 B9 B3 -139.3(3) . . . . ?
B7 B8 B9 B3 -102.3(3) . . . . ?
C1 B8 B9 B4 -3.4(3) . . . . ?
B3 B8 B9 B4 38.4(2) . . . . ?
B12 B8 B9 B4 -100.9(3) . . . . ?
B7 B8 B9 B4 -64.0(3) . . . . ?
C1 B8 B9 B10 60.5(3) . . . . ?
B3 B8 B9 B10 102.2(3) . . . . ?
B12 B8 B9 B10 -37.1(2) . . . . ?
B7 B8 B9 B10 -0.1(3) . . . . ?
C1 B8 B9 B12 97.5(2) . . . . ?
B3 B8 B9 B12 139.3(3) . . . . ?
B7 B8 B9 B12 36.9(2) . . . . ?
C2 B4 B9 B3 40.8(2) . . . . ?
B10 B4 B9 B3 138.4(3) . . . . ?
B5 B4 B9 B3 101.7(3) . . . . ?
C2 B4 B9 B8 2.6(3) . . . . ?
B3 B4 B9 B8 -38.2(2) . . . . ?
B10 B4 B9 B8 100.1(3) . . . . ?
B5 B4 B9 B8 63.5(3) . . . . ?
C2 B4 B9 B10 -97.6(3) . . . . ?
B3 B4 B9 B10 -138.4(3) . . . . ?
B5 B4 B9 B10 -36.6(2) . . . . ?
C2 B4 B9 B12 -61.2(3) . . . . ?
B3 B4 B9 B12 -102.0(3) . . . . ?
B10 B4 B9 B12 36.3(2) . . . . ?
B5 B4 B9 B12 -0.3(3) . . . . ?
C2 B5 B10 B11 -99.9(3) . . . . ?
B6 B5 B10 B11 -36.9(2) . . . . ?
B4 B5 B10 B11 -138.8(3) . . . . ?
C2 B5 B10 B12 -62.8(3) . . . . ?
B6 B5 B10 B12 0.1(3) . . . . ?
B11 B5 B10 B12 37.0(2) . . . . ?
B4 B5 B10 B12 -101.8(3) . . . . ?
C2 B5 B10 B9 1.5(3) . . . . ?
B6 B5 B10 B9 64.5(3) . . . . ?
B11 B5 B10 B9 101.3(3) . . . . ?
B4 B5 B10 B9 -37.5(3) . . . . ?
C2 B5 B10 B4 39.0(2) . . . . ?
B6 B5 B10 B4 101.9(3) . . . . ?
B11 B5 B10 B4 138.8(3) . . . . ?
B3 B9 B10 B5 0.2(4) . . . . ?
B8 B9 B10 B5 -63.8(3) . . . . ?
B4 B9 B10 B5 38.0(2) . . . . ?
B12 B9 B10 B5 -101.2(3) . . . . ?
B3 B9 B10 B11 63.1(3) . . . . ?
B8 B9 B10 B11 -0.9(3) . . . . ?
B4 B9 B10 B11 100.9(3) . . . . ?
B12 B9 B10 B11 -38.3(2) . . . . ?
B3 B9 B10 B12 101.4(3) . . . . ?
B8 B9 B10 B12 37.4(2) . . . . ?
B4 B9 B10 B12 139.2(3) . . . . ?
B3 B9 B10 B4 -37.8(3) . . . . ?
B8 B9 B10 B4 -101.8(3) . . . . ?
B12 B9 B10 B4 -139.2(3) . . . . ?
C2 B4 B10 B5 -38.2(2) . . . . ?
B3 B4 B10 B5 -101.9(3) . . . . ?
B9 B4 B10 B5 -138.1(3) . . . . ?
C2 B4 B10 B11 -1.6(3) . . . . ?
B3 B4 B10 B11 -65.3(3) . . . . ?
B9 B4 B10 B11 -101.5(3) . . . . ?
B5 B4 B10 B11 36.6(2) . . . . ?
C2 B4 B10 B12 62.9(3) . . . . ?
B3 B4 B10 B12 -0.8(3) . . . . ?
B9 B4 B10 B12 -37.0(2) . . . . ?
B5 B4 B10 B12 101.1(3) . . . . ?
C2 B4 B10 B9 99.9(3) . . . . ?
B3 B4 B10 B9 36.2(2) . . . . ?
B5 B4 B10 B9 138.1(3) . . . . ?
C1 B6 B11 B5 98.9(3) . . . . ?
C2 B6 B11 B5 38.8(2) . . . . ?
B7 B6 B11 B5 138.4(3) . . . . ?
C1 B6 B11 B10 61.5(3) . . . . ?
C2 B6 B11 B10 1.3(3) . . . . ?
B5 B6 B11 B10 -37.4(2) . . . . ?
B7 B6 B11 B10 100.9(3) . . . . ?
C1 B6 B11 B7 -39.5(2) . . . . ?
C2 B6 B11 B7 -99.6(3) . . . . ?
B5 B6 B11 B7 -138.4(3) . . . . ?
C1 B6 B11 B12 -2.1(3) . . . . ?
C2 B6 B11 B12 -62.2(3) . . . . ?
B5 B6 B11 B12 -101.0(3) . . . . ?
B7 B6 B11 B12 37.4(3) . . . . ?
C2 B5 B11 B6 -38.9(2) . . . . ?
B10 B5 B11 B6 -138.4(2) . . . . ?
B4 B5 B11 B6 -101.1(3) . . . . ?
C2 B5 B11 B10 99.5(3) . . . . ?
B6 B5 B11 B10 138.4(2) . . . . ?
B4 B5 B11 B10 37.3(2) . . . . ?
C2 B5 B11 B7 -0.8(3) . . . . ?
B6 B5 B11 B7 38.1(2) . . . . ?
B10 B5 B11 B7 -100.3(3) . . . . ?
B4 B5 B11 B7 -63.0(3) . . . . ?
C2 B5 B11 B12 62.8(3) . . . . ?
B6 B5 B11 B12 101.7(3) . . . . ?
B10 B5 B11 B12 -36.7(2) . . . . ?
B4 B5 B11 B12 0.6(3) . . . . ?
B5 B10 B11 B6 37.5(2) . . . . ?
B12 B10 B11 B6 -101.6(3) . . . . ?
B9 B10 B11 B6 -63.3(3) . . . . ?
B4 B10 B11 B6 0.2(3) . . . . ?
B12 B10 B11 B5 -139.1(3) . . . . ?
B9 B10 B11 B5 -100.8(3) . . . . ?
B4 B10 B11 B5 -37.3(2) . . . . ?
B5 B10 B11 B7 102.4(3) . . . . ?
B12 B10 B11 B7 -36.7(2) . . . . ?
B9 B10 B11 B7 1.6(3) . . . . ?
B4 B10 B11 B7 65.0(3) . . . . ?
B5 B10 B11 B12 139.1(3) . . . . ?
B9 B10 B11 B12 38.3(2) . . . . ?
B4 B10 B11 B12 101.8(3) . . . . ?
C1 B7 B11 B6 39.0(2) . . . . ?
B12 B7 B11 B6 138.4(3) . . . . ?
B8 B7 B11 B6 100.0(3) . . . . ?
C1 B7 B11 B5 1.3(3) . . . . ?
B12 B7 B11 B5 100.7(3) . . . . ?
B6 B7 B11 B5 -37.7(2) . . . . ?
B8 B7 B11 B5 62.3(3) . . . . ?
C1 B7 B11 B10 -62.6(3) . . . . ?
B12 B7 B11 B10 36.7(2) . . . . ?
B6 B7 B11 B10 -101.6(3) . . . . ?
B8 B7 B11 B10 -1.7(3) . . . . ?
C1 B7 B11 B12 -99.4(2) . . . . ?
B6 B7 B11 B12 -138.4(3) . . . . ?
B8 B7 B11 B12 -38.4(2) . . . . ?
B5 B10 B12 B7 0.2(3) . . . . ?
B11 B10 B12 B7 36.6(2) . . . . ?
B9 B10 B12 B7 -101.1(3) . . . . ?
B4 B10 B12 B7 -64.5(3) . . . . ?
B5 B10 B12 B11 -36.4(2) . . . . ?
B9 B10 B12 B11 -137.7(3) . . . . ?
B4 B10 B12 B11 -101.1(3) . . . . ?
B5 B10 B12 B8 64.2(3) . . . . ?
B11 B10 B12 B8 100.7(3) . . . . ?
B9 B10 B12 B8 -37.0(2) . . . . ?
B4 B10 B12 B8 -0.4(3) . . . . ?
B5 B10 B12 B9 101.3(3) . . . . ?
B11 B10 B12 B9 137.7(3) . . . . ?
B4 B10 B12 B9 36.6(2) . . . . ?
C1 B7 B12 B10 60.8(3) . . . . ?
B11 B7 B12 B10 -36.5(2) . . . . ?
B6 B7 B12 B10 -0.4(3) . . . . ?
B8 B7 B12 B10 100.5(3) . . . . ?
C1 B7 B12 B11 97.3(3) . . . . ?
B6 B7 B12 B11 36.1(2) . . . . ?
B8 B7 B12 B11 136.9(3) . . . . ?
C1 B7 B12 B8 -39.7(2) . . . . ?
B11 B7 B12 B8 -136.9(3) . . . . ?
B6 B7 B12 B8 -100.9(3) . . . . ?
C1 B7 B12 B9 -2.5(3) . . . . ?
B11 B7 B12 B9 -99.8(3) . . . . ?
B6 B7 B12 B9 -63.7(3) . . . . ?
B8 B7 B12 B9 37.1(2) . . . . ?
B6 B11 B12 B10 100.9(3) . . . . ?
B5 B11 B12 B10 36.8(2) . . . . ?
B7 B11 B12 B10 138.9(3) . . . . ?
B6 B11 B12 B7 -38.0(3) . . . . ?
B5 B11 B12 B7 -102.1(3) . . . . ?
B10 B11 B12 B7 -138.9(3) . . . . ?
B6 B11 B12 B8 0.7(4) . . . . ?
B5 B11 B12 B8 -63.3(3) . . . . ?
B10 B11 B12 B8 -100.2(3) . . . . ?
B7 B11 B12 B8 38.7(2) . . . . ?
B6 B11 B12 B9 63.3(3) . . . . ?
B5 B11 B12 B9 -0.8(3) . . . . ?
B10 B11 B12 B9 -37.6(2) . . . . ?
B7 B11 B12 B9 101.3(3) . . . . ?
C1 B8 B12 B10 -61.8(3) . . . . ?
B3 B8 B12 B10 1.5(3) . . . . ?
B9 B8 B12 B10 37.3(2) . . . . ?
B7 B8 B12 B10 -100.9(3) . . . . ?
C1 B8 B12 B7 39.1(2) . . . . ?
B3 B8 B12 B7 102.4(3) . . . . ?
B9 B8 B12 B7 138.2(3) . . . . ?
C1 B8 B12 B11 0.9(3) . . . . ?
B3 B8 B12 B11 64.2(3) . . . . ?
B9 B8 B12 B11 100.0(3) . . . . ?
B7 B8 B12 B11 -38.2(3) . . . . ?
C1 B8 B12 B9 -99.1(3) . . . . ?
B3 B8 B12 B9 -35.8(2) . . . . ?
B7 B8 B12 B9 -138.2(3) . . . . ?
B3 B9 B12 B10 -101.2(3) . . . . ?
B8 B9 B12 B10 -138.1(2) . . . . ?
B4 B9 B12 B10 -36.7(2) . . . . ?
B3 B9 B12 B7 -0.8(3) . . . . ?
B8 B9 B12 B7 -37.7(2) . . . . ?
B4 B9 B12 B7 63.6(3) . . . . ?
B10 B9 B12 B7 100.4(3) . . . . ?
B3 B9 B12 B11 -63.8(3) . . . . ?
B8 B9 B12 B11 -100.7(3) . . . . ?
B4 B9 B12 B11 0.7(3) . . . . ?
B10 B9 B12 B11 37.4(2) . . . . ?
B3 B9 B12 B8 36.9(2) . . . . ?
B4 B9 B12 B8 101.4(3) . . . . ?
B10 B9 B12 B8 138.1(2) . . . . ?
B11 B7 C1 C2 -1.4(3) . . . . ?
B12 B7 C1 C2 -63.9(3) . . . . ?
B6 B7 C1 C2 37.3(2) . . . . ?
B8 B7 C1 C2 -104.2(3) . . . . ?
B11 B7 C1 B6 -38.7(2) . . . . ?
B12 B7 C1 B6 -101.2(3) . . . . ?
B8 B7 C1 B6 -141.5(3) . . . . ?
B11 B7 C1 B8 102.9(3) . . . . ?
B12 B7 C1 B8 40.3(2) . . . . ?
B6 B7 C1 B8 141.5(3) . . . . ?
B11 B7 C1 B3 67.7(3) . . . . ?
B12 B7 C1 B3 5.2(3) . . . . ?
B6 B7 C1 B3 106.3(3) . . . . ?
B8 B7 C1 B3 -35.2(2) . . . . ?
B11 B7 C1 S1 -149.5(2) . . . . ?
B12 B7 C1 S1 148.0(2) . . . . ?
B6 B7 C1 S1 -110.9(2) . . . . ?
B8 B7 C1 S1 107.6(2) . . . . ?
B11 B6 C1 C2 -100.2(3) . . . . ?
B5 B6 C1 C2 -37.3(2) . . . . ?
B7 B6 C1 C2 -140.6(2) . . . . ?
B11 B6 C1 B7 40.5(2) . . . . ?
C2 B6 C1 B7 140.6(2) . . . . ?
B5 B6 C1 B7 103.3(3) . . . . ?
B11 B6 C1 B8 2.9(4) . . . . ?
C2 B6 C1 B8 103.0(3) . . . . ?
B5 B6 C1 B8 65.8(3) . . . . ?
B7 B6 C1 B8 -37.6(3) . . . . ?
B11 B6 C1 B3 -64.6(3) . . . . ?
C2 B6 C1 B3 35.6(2) . . . . ?
B5 B6 C1 B3 -1.7(3) . . . . ?
B7 B6 C1 B3 -105.0(3) . . . . ?
B11 B6 C1 S1 154.4(2) . . . . ?
C2 B6 C1 S1 -105.5(3) . . . . ?
B5 B6 C1 S1 -142.8(2) . . . . ?
B7 B6 C1 S1 113.9(3) . . . . ?
B3 B8 C1 C2 -37.6(2) . . . . ?
B9 B8 C1 C2 3.0(3) . . . . ?
B12 B8 C1 C2 65.5(3) . . . . ?
B7 B8 C1 C2 105.2(3) . . . . ?
B3 B8 C1 B7 -142.8(3) . . . . ?
B9 B8 C1 B7 -102.2(3) . . . . ?
B12 B8 C1 B7 -39.7(2) . . . . ?
B3 B8 C1 B6 -105.4(3) . . . . ?
B9 B8 C1 B6 -64.8(3) . . . . ?
B12 B8 C1 B6 -2.4(3) . . . . ?
B7 B8 C1 B6 37.3(3) . . . . ?
B9 B8 C1 B3 40.6(2) . . . . ?
B12 B8 C1 B3 103.1(3) . . . . ?
B7 B8 C1 B3 142.8(3) . . . . ?
B3 B8 C1 S1 102.2(2) . . . . ?
B9 B8 C1 S1 142.8(2) . . . . ?
B12 B8 C1 S1 -154.7(2) . . . . ?
B7 B8 C1 S1 -115.1(3) . . . . ?
C14 B3 C1 C2 -104.8(3) . . . . ?
B9 B3 C1 C2 98.8(3) . . . . ?
B8 B3 C1 C2 140.6(2) . . . . ?
B4 B3 C1 C2 35.8(2) . . . . ?
C14 B3 C1 B7 150.8(3) . . . . ?
B9 B3 C1 B7 -5.7(3) . . . . ?
B8 B3 C1 B7 36.1(2) . . . . ?
B4 B3 C1 B7 -68.6(3) . . . . ?
C2 B3 C1 B7 -104.5(3) . . . . ?
C14 B3 C1 B6 -140.0(3) . . . . ?
B9 B3 C1 B6 63.6(3) . . . . ?
B8 B3 C1 B6 105.4(3) . . . . ?
B4 B3 C1 B6 0.6(3) . . . . ?
C2 B3 C1 B6 -35.2(2) . . . . ?
C14 B3 C1 B8 114.6(3) . . . . ?
B9 B3 C1 B8 -41.8(2) . . . . ?
B4 B3 C1 B8 -104.7(3) . . . . ?
C2 B3 C1 B8 -140.6(2) . . . . ?
C14 B3 C1 S1 4.2(4) . . . . ?
B9 B3 C1 S1 -152.3(2) . . . . ?
B8 B3 C1 S1 -110.4(2) . . . . ?
B4 B3 C1 S1 144.8(2) . . . . ?
C2 B3 C1 S1 109.0(2) . . . . ?
B7 C1 C2 B5 0.9(3) . . . . ?
B6 C1 C2 B5 38.5(2) . . . . ?
B8 C1 C2 B5 -68.2(3) . . . . ?
B3 C1 C2 B5 -104.9(2) . . . . ?
S1 C1 C2 B5 151.33(19) . . . . ?
B7 C1 C2 B6 -37.6(2) . . . . ?
B8 C1 C2 B6 -106.7(3) . . . . ?
B3 C1 C2 B6 -143.4(2) . . . . ?
S1 C1 C2 B6 112.8(2) . . . . ?
B7 C1 C2 B4 67.6(3) . . . . ?
B6 C1 C2 B4 105.2(3) . . . . ?
B8 C1 C2 B4 -1.5(3) . . . . ?
B3 C1 C2 B4 -38.2(2) . . . . ?
S1 C1 C2 B4 -142.0(2) . . . . ?
B7 C1 C2 S2 -145.9(2) . . . . ?
B6 C1 C2 S2 -108.3(2) . . . . ?
B8 C1 C2 S2 145.1(2) . . . . ?
B3 C1 C2 S2 108.3(2) . . . . ?
S1 C1 C2 S2 4.5(3) . . . . ?
B7 C1 C2 B3 105.8(2) . . . . ?
B6 C1 C2 B3 143.4(2) . . . . ?
B8 C1 C2 B3 36.7(2) . . . . ?
S1 C1 C2 B3 -103.8(2) . . . . ?
B6 B5 C2 C1 -38.6(2) . . . . ?
B11 B5 C2 C1 0.0(3) . . . . ?
B10 B5 C2 C1 63.2(3) . . . . ?
B4 B5 C2 C1 102.8(3) . . . . ?
B11 B5 C2 B6 38.5(2) . . . . ?
B10 B5 C2 B6 101.8(3) . . . . ?
B4 B5 C2 B6 141.4(3) . . . . ?
B6 B5 C2 B4 -141.4(3) . . . . ?
B11 B5 C2 B4 -102.9(3) . . . . ?
B10 B5 C2 B4 -39.6(3) . . . . ?
B6 B5 C2 S2 106.5(3) . . . . ?
B11 B5 C2 S2 145.1(2) . . . . ?
B10 B5 C2 S2 -151.7(2) . . . . ?
B4 B5 C2 S2 -112.1(3) . . . . ?
B6 B5 C2 B3 -104.4(3) . . . . ?
B11 B5 C2 B3 -65.9(3) . . . . ?
B10 B5 C2 B3 -2.6(3) . . . . ?
B4 B5 C2 B3 37.0(3) . . . . ?
B11 B6 C2 C1 98.0(3) . . . . ?
B5 B6 C2 C1 137.2(2) . . . . ?
B7 B6 C2 C1 34.4(2) . . . . ?
C1 B6 C2 B5 -137.2(2) . . . . ?
B11 B6 C2 B5 -39.2(2) . . . . ?
B7 B6 C2 B5 -102.9(3) . . . . ?
C1 B6 C2 B4 -100.5(3) . . . . ?
B11 B6 C2 B4 -2.5(3) . . . . ?
B5 B6 C2 B4 36.8(2) . . . . ?
B7 B6 C2 B4 -66.1(3) . . . . ?
C1 B6 C2 S2 108.9(2) . . . . ?
B11 B6 C2 S2 -153.0(2) . . . . ?
B5 B6 C2 S2 -113.8(2) . . . . ?
B7 B6 C2 S2 143.3(2) . . . . ?
C1 B6 C2 B3 -34.5(2) . . . . ?
B11 B6 C2 B3 63.5(3) . . . . ?
B5 B6 C2 B3 102.7(3) . . . . ?
B7 B6 C2 B3 -0.1(3) . . . . ?
B3 B4 C2 C1 38.7(2) . . . . ?
B9 B4 C2 C1 -0.7(3) . . . . ?
B10 B4 C2 C1 -62.9(3) . . . . ?
B5 B4 C2 C1 -101.3(3) . . . . ?
B3 B4 C2 B5 139.9(3) . . . . ?
B9 B4 C2 B5 100.6(3) . . . . ?
B10 B4 C2 B5 38.4(2) . . . . ?
B3 B4 C2 B6 104.0(3) . . . . ?
B9 B4 C2 B6 64.6(3) . . . . ?
B10 B4 C2 B6 2.5(3) . . . . ?
B5 B4 C2 B6 -35.9(2) . . . . ?
B3 B4 C2 S2 -106.6(2) . . . . ?
B9 B4 C2 S2 -146.0(2) . . . . ?
B10 B4 C2 S2 151.9(2) . . . . ?
B5 B4 C2 S2 113.5(3) . . . . ?
B9 B4 C2 B3 -39.4(2) . . . . ?
B10 B4 C2 B3 -101.5(3) . . . . ?
B5 B4 C2 B3 -139.9(3) . . . . ?
C14 B3 C2 C1 112.6(3) . . . . ?
B9 B3 C2 C1 -97.3(3) . . . . ?
B8 B3 C2 C1 -34.0(2) . . . . ?
B4 B3 C2 C1 -137.9(3) . . . . ?
C14 B3 C2 B5 -147.4(3) . . . . ?
B9 B3 C2 B5 2.7(3) . . . . ?
B8 B3 C2 B5 66.0(3) . . . . ?
C1 B3 C2 B5 100.0(3) . . . . ?
B4 B3 C2 B5 -37.9(3) . . . . ?
C14 B3 C2 B6 146.8(3) . . . . ?
B9 B3 C2 B6 -63.1(3) . . . . ?
B8 B3 C2 B6 0.2(3) . . . . ?
C1 B3 C2 B6 34.2(2) . . . . ?
B4 B3 C2 B6 -103.7(3) . . . . ?
C14 B3 C2 B4 -109.5(3) . . . . ?
B9 B3 C2 B4 40.6(3) . . . . ?
B8 B3 C2 B4 103.9(3) . . . . ?
C1 B3 C2 B4 137.9(3) . . . . ?
C14 B3 C2 S2 3.3(4) . . . . ?
B9 B3 C2 S2 153.4(2) . . . . ?
B8 B3 C2 S2 -143.3(2) . . . . ?
C1 B3 C2 S2 -109.3(2) . . . . ?
B4 B3 C2 S2 112.8(3) . . . . ?
C7 C3 C4 C5 -2.0(4) . . . . ?
Co1 C3 C4 C5 -63.0(2) . . . . ?
C7 C3 C4 Co1 61.0(2) . . . . ?
C3 C4 C5 C6 4.0(4) . . . . ?
Co1 C4 C5 C6 -59.8(2) . . . . ?
C3 C4 C5 Co1 63.8(2) . . . . ?
C4 C5 C6 C7 -4.4(4) . . . . ?
Co1 C5 C6 C7 -62.9(2) . . . . ?
C4 C5 C6 Co1 58.5(2) . . . . ?
C4 C3 C7 C6 -0.7(4) . . . . ?
Co1 C3 C7 C6 57.3(2) . . . . ?
C4 C3 C7 Co1 -58.0(2) . . . . ?
C5 C6 C7 C3 3.1(4) . . . . ?
Co1 C6 C7 C3 -57.8(2) . . . . ?
C5 C6 C7 Co1 60.9(2) . . . . ?
O1 C8 C9 C10 -95.1(4) . . . . ?
O2 C8 C9 C10 85.0(4) . . . . ?
O1 C8 C9 Co1 75.9(4) . . . . ?
O2 C8 C9 Co1 -104.1(3) . . . . ?
C8 C9 C10 C11 1.5(6) . . . . ?
Co1 C9 C10 C11 -171.0(3) . . . . ?
C8 C9 C10 S1 175.8(2) . . . . ?
Co1 C9 C10 S1 3.2(2) . . . . ?
C9 C10 C11 O3 168.1(4) . . . . ?
S1 C10 C11 O3 -5.6(5) . . . . ?
C9 C10 C11 O4 -10.9(5) . . . . ?
S1 C10 C11 O4 175.5(2) . . . . ?
B9 B3 C14 C15 44.6(5) . . . . ?
B8 B3 C14 C15 -33.6(5) . . . . ?
C1 B3 C14 C15 -106.3(4) . . . . ?
B4 B3 C14 C15 119.4(4) . . . . ?
C2 B3 C14 C15 -172.4(3) . . . . ?
B3 C14 C15 C16 -171.5(3) . . . . ?
C14 C15 C16 O5 -23.0(5) . . . . ?
C14 C15 C16 C17 153.0(3) . . . . ?
O5 C16 C17 C18 11.3(5) . . . . ?
C15 C16 C17 C18 -164.7(3) . . . . ?
O5 C16 C17 C22 -168.7(3) . . . . ?
C15 C16 C17 C22 15.2(5) . . . . ?
C22 C17 C18 C19 -0.6(5) . . . . ?
C16 C17 C18 C19 179.3(3) . . . . ?
C17 C18 C19 C20 1.6(5) . . . . ?
C18 C19 C20 C21 -2.1(5) . . . . ?
C19 C20 C21 C22 1.6(5) . . . . ?
C18 C17 C22 C21 0.1(5) . . . . ?
C16 C17 C22 C21 -179.9(3) . . . . ?
C20 C21 C22 C17 -0.5(5) . . . . ?
C10 C9 Co1 C4 160.2(2) . . . . ?
C8 C9 Co1 C4 -12.1(3) . . . . ?
C10 C9 Co1 C5 122.4(2) . . . . ?
C8 C9 Co1 C5 -49.9(3) . . . . ?
C10 C9 Co1 C6 87.6(2) . . . . ?
C8 C9 Co1 C6 -84.8(3) . . . . ?
C10 C9 Co1 C3 169.4(2) . . . . ?
C8 C9 Co1 C3 -3.0(4) . . . . ?
C10 C9 Co1 C7 88.9(3) . . . . ?
C8 C9 Co1 C7 -83.4(4) . . . . ?
C10 C9 Co1 S2 -95.7(2) . . . . ?
C8 C9 Co1 S2 92.0(2) . . . . ?
C10 C9 Co1 S1 -2.63(19) . . . . ?
C8 C9 Co1 S1 -175.0(3) . . . . ?
C5 C4 Co1 C9 -72.0(2) . . . . ?
C3 C4 Co1 C9 172.23(19) . . . . ?
C3 C4 Co1 C5 -115.8(3) . . . . ?
C5 C4 Co1 C6 36.89(19) . . . . ?
C3 C4 Co1 C6 -78.9(2) . . . . ?
C5 C4 Co1 C3 115.8(3) . . . . ?
C5 C4 Co1 C7 79.9(2) . . . . ?
C3 C4 Co1 C7 -35.9(2) . . . . ?
C5 C4 Co1 S2 -170.12(17) . . . . ?
C3 C4 Co1 S2 74.11(19) . . . . ?
C5 C4 Co1 S1 11.0(5) . . . . ?
C3 C4 Co1 S1 -104.7(4) . . . . ?
C4 C5 Co1 C9 114.6(2) . . . . ?
C6 C5 Co1 C9 -125.3(2) . . . . ?
C6 C5 Co1 C4 120.1(3) . . . . ?
C4 C5 Co1 C6 -120.1(3) . . . . ?
C4 C5 Co1 C3 -39.3(2) . . . . ?
C6 C5 Co1 C3 80.8(2) . . . . ?
C4 C5 Co1 C7 -81.4(2) . . . . ?
C6 C5 Co1 C7 38.8(2) . . . . ?
C4 C5 Co1 S2 15.6(3) . . . . ?
C6 C5 Co1 S2 135.74(18) . . . . ?
C4 C5 Co1 S1 -176.28(15) . . . . ?
C6 C5 Co1 S1 -56.2(2) . . . . ?
C5 C6 Co1 C9 62.8(2) . . . . ?
C7 C6 Co1 C9 179.00(19) . . . . ?
C5 C6 Co1 C4 -37.0(2) . . . . ?
C7 C6 Co1 C4 79.2(2) . . . . ?
C7 C6 Co1 C5 116.2(3) . . . . ?
C5 C6 Co1 C3 -80.7(2) . . . . ?
C7 C6 Co1 C3 35.52(19) . . . . ?
C5 C6 Co1 C7 -116.2(3) . . . . ?
C5 C6 Co1 S2 -110.2(2) . . . . ?
C7 C6 Co1 S2 6.0(3) . . . . ?
C5 C6 Co1 S1 135.89(18) . . . . ?
C7 C6 Co1 S1 -107.92(18) . . . . ?
C7 C3 Co1 C9 -133.5(2) . . . . ?
C4 C3 Co1 C9 -13.6(3) . . . . ?
C7 C3 Co1 C4 -120.0(3) . . . . ?
C7 C3 Co1 C5 -80.6(2) . . . . ?
C4 C3 Co1 C5 39.4(2) . . . . ?
C7 C3 Co1 C6 -36.66(19) . . . . ?
C4 C3 Co1 C6 83.3(2) . . . . ?
C4 C3 Co1 C7 120.0(3) . . . . ?
C7 C3 Co1 S2 130.12(18) . . . . ?
C4 C3 Co1 S2 -109.93(19) . . . . ?
C7 C3 Co1 S1 34.2(3) . . . . ?
C4 C3 Co1 S1 154.19(17) . . . . ?
C3 C7 Co1 C9 118.8(3) . . . . ?
C6 C7 Co1 C9 -2.0(4) . . . . ?
C3 C7 Co1 C4 37.52(19) . . . . ?
C6 C7 Co1 C4 -83.3(2) . . . . ?
C3 C7 Co1 C5 81.6(2) . . . . ?
C6 C7 Co1 C5 -39.23(19) . . . . ?
C3 C7 Co1 C6 120.8(3) . . . . ?
C6 C7 Co1 C3 -120.8(3) . . . . ?
C3 C7 Co1 S2 -56.16(19) . . . . ?
C6 C7 Co1 S2 -177.00(16) . . . . ?
C3 C7 Co1 S1 -158.41(17) . . . . ?
C6 C7 Co1 S1 80.75(18) . . . . ?
O1 C8 O2 C12 2.6(5) . . . . ?
C9 C8 O2 C12 -177.5(3) . . . . ?
O3 C11 O4 C13 -2.5(5) . . . . ?
C10 C11 O4 C13 176.5(3) . . . . ?
C9 C10 S1 C1 100.2(2) . . . . ?
C11 C10 S1 C1 -84.4(3) . . . . ?
C9 C10 S1 Co1 -2.66(19) . . . . ?
C11 C10 S1 Co1 172.8(3) . . . . ?
C2 C1 S1 C10 -79.1(2) . . . . ?
B7 C1 S1 C10 67.9(2) . . . . ?
B6 C1 S1 C10 -7.6(3) . . . . ?
B8 C1 S1 C10 142.8(2) . . . . ?
B3 C1 S1 C10 -149.1(2) . . . . ?
C2 C1 S1 Co1 1.6(2) . . . . ?
B7 C1 S1 Co1 148.6(2) . . . . ?
B6 C1 S1 Co1 73.1(2) . . . . ?
B8 C1 S1 Co1 -136.5(2) . . . . ?
B3 C1 S1 Co1 -68.4(2) . . . . ?
C9 Co1 S1 C10 1.86(13) . . . . ?
C4 Co1 S1 C10 -86.5(4) . . . . ?
C5 Co1 S1 C10 -77.92(15) . . . . ?
C6 Co1 S1 C10 -110.48(14) . . . . ?
C3 Co1 S1 C10 -171.10(17) . . . . ?
C7 Co1 S1 C10 -149.74(14) . . . . ?
S2 Co1 S1 C10 94.68(10) . . . . ?
C9 Co1 S1 C1 -98.01(13) . . . . ?
C4 Co1 S1 C1 173.7(3) . . . . ?
C5 Co1 S1 C1 -177.79(14) . . . . ?
C6 Co1 S1 C1 149.66(13) . . . . ?
C3 Co1 S1 C1 89.04(17) . . . . ?
C7 Co1 S1 C1 110.39(14) . . . . ?
S2 Co1 S1 C1 -5.19(9) . . . . ?
C1 C2 S2 Co1 -8.1(2) . . . . ?
B5 C2 S2 Co1 -149.9(2) . . . . ?
B6 C2 S2 Co1 -78.3(2) . . . . ?
B4 C2 S2 Co1 134.1(2) . . . . ?
B3 C2 S2 Co1 63.0(2) . . . . ?
C9 Co1 S2 C2 79.04(14) . . . . ?
C4 Co1 S2 C2 -172.41(14) . . . . ?
C5 Co1 S2 C2 177.37(18) . . . . ?
C6 Co1 S2 C2 -107.3(2) . . . . ?
C3 Co1 S2 C2 -134.17(14) . . . . ?
C7 Co1 S2 C2 -103.24(14) . . . . ?
S1 Co1 S2 C2 7.26(11) . . . . ?
